data_7235950
loop_
_publ_author_name
'Gupta, Vivek'
'Karthik, Vedhagiri'
'Anantharaman, Ganapathi'

_publ_section_title
;
 Labile dioxy-functionalised zwitterionic imidazolinium salt: access to
 zwitterionic and neutral imidazolidin-2-ylidene derivatives and
 \p-acceptor properties of imidazolidine-2-selones
;
_journal_issue 107
_journal_name_full 'RSC Advances'
_journal_page_first 87888
_journal_paper_doi 10.1039/C5RA15333F
_journal_volume 5
_journal_year 2015
_chemical_formula_moiety 'C21 H26 N2 O2 Se'
_chemical_formula_sum 'C21 H26 N2 O2 Se'
_chemical_formula_weight 417.40
_space_group_IT_number 2
_space_group_name_Hall '-P 1'
_space_group_name_H-M_alt 'P -1'
_symmetry_cell_setting triclinic
_symmetry_space_group_name_Hall '-P 1'
_symmetry_space_group_name_H-M 'P -1'
_atom_sites_solution_hydrogens geom
_atom_sites_solution_primary direct
_atom_sites_solution_secondary difmap
_audit_creation_method SHELXL-97
_audit_update_record
;
2015-05-07 deposited with the CCDC.
2015-10-15 downloaded from the CCDC.
;
_cell_angle_alpha 106.783(5)
_cell_angle_beta 98.029(5)
_cell_angle_gamma 97.972(5)
_cell_formula_units_Z 2
_cell_length_a 7.417(5)
_cell_length_b 11.759(5)
_cell_length_c 15.714(5)
_cell_measurement_reflns_used 4965
_cell_measurement_temperature 273(2)
_cell_measurement_theta_max 25.52
_cell_measurement_theta_min 2.63
_cell_volume 1275.9(11)
_computing_cell_refinement 'Bruker SMART'
_computing_data_collection 'Bruker SMART'
_computing_data_reduction 'Bruker SAINT'
_computing_molecular_graphics 'ORTEP 3'
_computing_structure_refinement 'SHELXL-97 (Sheldrick, 1997)'
_computing_structure_solution 'SHELXS-97 (Sheldrick, 1990)'
_diffrn_ambient_temperature 273(2)
_diffrn_measured_fraction_theta_full 0.996
_diffrn_measured_fraction_theta_max 0.996
_diffrn_measurement_device_type 'CCD area detector'
_diffrn_measurement_method 'phi and omega scans'
_diffrn_radiation_monochromator graphite
_diffrn_radiation_source 'fine-focus sealed tube'
_diffrn_radiation_type MoK\a
_diffrn_radiation_wavelength 0.71073
_diffrn_reflns_av_R_equivalents 0.0467
_diffrn_reflns_av_sigmaI/netI 0.0598
_diffrn_reflns_limit_h_max 8
_diffrn_reflns_limit_h_min -8
_diffrn_reflns_limit_k_max 14
_diffrn_reflns_limit_k_min -14
_diffrn_reflns_limit_l_max 19
_diffrn_reflns_limit_l_min -19
_diffrn_reflns_number 12356
_diffrn_reflns_theta_full 25.50
_diffrn_reflns_theta_max 25.50
_diffrn_reflns_theta_min 2.63
_exptl_absorpt_coefficient_mu 1.485
_exptl_absorpt_correction_T_max 0.7556
_exptl_absorpt_correction_T_min 0.6988
_exptl_absorpt_correction_type empirical
_exptl_absorpt_process_details sadabs
_exptl_crystal_colour Yellow
_exptl_crystal_density_diffrn 1.086
_exptl_crystal_density_method 'not measured'
_exptl_crystal_description Block
_exptl_crystal_F_000 432
_exptl_crystal_size_max 0.26
_exptl_crystal_size_mid 0.23
_exptl_crystal_size_min 0.20
_platon_squeeze_details
;
;
_refine_diff_density_max 0.304
_refine_diff_density_min -0.309
_refine_diff_density_rms 0.060
_refine_ls_extinction_method none
_refine_ls_goodness_of_fit_ref 0.969
_refine_ls_hydrogen_treatment constr
_refine_ls_matrix_type full
_refine_ls_number_parameters 243
_refine_ls_number_reflns 4713
_refine_ls_number_restraints 0
_refine_ls_restrained_S_all 0.969
_refine_ls_R_factor_all 0.0636
_refine_ls_R_factor_gt 0.0423
_refine_ls_shift/su_max 0.000
_refine_ls_shift/su_mean 0.000
_refine_ls_structure_factor_coef Fsqd
_refine_ls_weighting_details 'calc w=1/[\s^2^(Fo^2^)+(0.0583P)^2^+0.0000P] where P=(Fo^2^+2Fc^2^)/3'
_refine_ls_weighting_scheme calc
_refine_ls_wR_factor_gt 0.1008
_refine_ls_wR_factor_ref 0.1071
_reflns_number_gt 3382
_reflns_number_total 4713
_reflns_threshold_expression >2sigma(I)
_cod_data_source_file c5ra15333f2.cif
_cod_data_source_block 10jula_0m
_cod_depositor_comments
;
The following automatic conversions were performed:

data item '_symmetry_cell_setting' value 'Triclinic' was changed to
'triclinic' in accordance with the
/home/saulius/struct/COD-crude-data/automatic-downloads/DataCite-retrospective/RSC/depositions/lib/dictionaries/cif_core.dic
dictionary named 'cif_core.dic' version 2.4.2 last updated on
2011-04-26.

Automatic conversion script
Id: cif_fix_values 6909 2019-04-08 15:41:33Z antanas 
;
_cod_original_sg_symbol_H-M P-1
_cod_database_code 7235950

loop_
_symmetry_equiv_pos_as_xyz
'x, y, z'
'-x, -y, -z'

loop_
_atom_site_label
_atom_site_type_symbol
_atom_site_fract_x
_atom_site_fract_y
_atom_site_fract_z
_atom_site_U_iso_or_equiv
_atom_site_adp_type
_atom_site_occupancy
_atom_site_symmetry_multiplicity
_atom_site_calc_flag
_atom_site_refinement_flags
C1 C 0.3028(3) 0.5058(2) 0.25200(16) 0.0391(6) Uani 1 1 d .
C2 C 0.1522(4) 0.6671(2) 0.25992(19) 0.0480(7) Uani 1 1 d .
H2 H 0.0983 0.6960 0.2113 0.058 Uiso 1 1 calc R
C3 C 0.0181(4) 0.5616(3) 0.26830(18) 0.0462(7) Uani 1 1 d .
H3 H -0.0341 0.5864 0.3233 0.055 Uiso 1 1 calc R
C4 C 0.0941(3) 0.3792(2) 0.31226(17) 0.0423(6) Uani 1 1 d .
C5 C 0.1462(4) 0.4039(3) 0.40452(19) 0.0482(7) Uani 1 1 d .
C6 C 0.0975(4) 0.3115(3) 0.4402(2) 0.0587(8) Uani 1 1 d .
H6 H 0.1295 0.3268 0.5024 0.070 Uiso 1 1 calc R
C7 C 0.0034(4) 0.1977(3) 0.3871(2) 0.0589(8) Uani 1 1 d .
C8 C -0.0443(4) 0.1776(3) 0.2953(2) 0.0604(8) Uani 1 1 d .
H8 H -0.1080 0.1015 0.2585 0.073 Uiso 1 1 calc R
C9 C -0.0007(4) 0.2665(3) 0.25580(18) 0.0511(7) Uani 1 1 d .
C10 C 0.2530(5) 0.5256(3) 0.4645(2) 0.0683(9) Uani 1 1 d .
H10A H 0.3691 0.5423 0.4460 0.102 Uiso 1 1 calc R
H10B H 0.2757 0.5254 0.5261 0.102 Uiso 1 1 calc R
H10C H 0.1823 0.5868 0.4598 0.102 Uiso 1 1 calc R
C11 C -0.0411(6) 0.0989(3) 0.4281(3) 0.0853(11) Uani 1 1 d .
H11A H 0.0647 0.0614 0.4350 0.128 Uiso 1 1 calc R
H11B H -0.1443 0.0395 0.3893 0.128 Uiso 1 1 calc R
H11C H -0.0721 0.1327 0.4864 0.128 Uiso 1 1 calc R
C12 C -0.0548(6) 0.2394(3) 0.1552(2) 0.0838(11) Uani 1 1 d .
H12A H -0.0483 0.1569 0.1252 0.126 Uiso 1 1 calc R
H12B H 0.0283 0.2923 0.1355 0.126 Uiso 1 1 calc R
H12C H -0.1792 0.2518 0.1407 0.126 Uiso 1 1 calc R
C13 C 0.4471(3) 0.6647(2) 0.19512(17) 0.0382(6) Uani 1 1 d .
C14 C 0.6111(4) 0.7399(2) 0.24781(17) 0.0423(6) Uani 1 1 d .
C15 C 0.7346(4) 0.7877(2) 0.2033(2) 0.0511(7) Uani 1 1 d .
H15 H 0.8453 0.8375 0.2373 0.061 Uiso 1 1 calc R
C16 C 0.7015(4) 0.7653(3) 0.1118(2) 0.0555(8) Uani 1 1 d .
C17 C 0.5390(5) 0.6909(3) 0.06232(19) 0.0586(8) Uani 1 1 d .
H17 H 0.5154 0.6746 -0.0001 0.070 Uiso 1 1 calc R
C18 C 0.4082(4) 0.6390(2) 0.10204(18) 0.0483(7) Uani 1 1 d .
C19 C 0.6540(4) 0.7645(3) 0.34828(19) 0.0650(8) Uani 1 1 d .
H19A H 0.5845 0.8226 0.3770 0.097 Uiso 1 1 calc R
H19B H 0.7842 0.7959 0.3703 0.097 Uiso 1 1 calc R
H19C H 0.6210 0.6907 0.3619 0.097 Uiso 1 1 calc R
C20 C 0.8395(6) 0.8187(4) 0.0654(3) 0.0896(12) Uani 1 1 d .
H20A H 0.8744 0.9043 0.0949 0.134 Uiso 1 1 calc R
H20B H 0.7845 0.8033 0.0031 0.134 Uiso 1 1 calc R
H20C H 0.9474 0.7823 0.0685 0.134 Uiso 1 1 calc R
C21 C 0.2315(5) 0.5566(3) 0.0450(2) 0.0720(9) Uani 1 1 d .
H21A H 0.2189 0.4809 0.0575 0.108 Uiso 1 1 calc R
H21B H 0.2357 0.5425 -0.0179 0.108 Uiso 1 1 calc R
H21C H 0.1275 0.5938 0.0591 0.108 Uiso 1 1 calc R
N1 N 0.1399(3) 0.47585(18) 0.27459(14) 0.0431(5) Uani 1 1 d .
N2 N 0.3131(3) 0.61358(18) 0.23756(14) 0.0421(5) Uani 1 1 d .
O1 O 0.1939(3) 0.75980(19) 0.34308(15) 0.0734(6) Uani 1 1 d .
H1 H 0.2418 0.8228 0.3361 0.110 Uiso 1 1 calc R
O2 O -0.1213(3) 0.5160(2) 0.19197(14) 0.0652(6) Uani 1 1 d .
H2A H -0.2224 0.5099 0.2074 0.098 Uiso 1 1 calc R
Se1 Se 0.48090(4) 0.41149(3) 0.24151(2) 0.05801(15) Uani 1 1 d .

loop_
_atom_site_aniso_label
_atom_site_aniso_U_11
_atom_site_aniso_U_22
_atom_site_aniso_U_33
_atom_site_aniso_U_23
_atom_site_aniso_U_13
_atom_site_aniso_U_12
C1 0.0382(15) 0.0386(14) 0.0432(15) 0.0150(12) 0.0131(12) 0.0067(11)
C2 0.0432(16) 0.0484(16) 0.0580(18) 0.0197(14) 0.0161(13) 0.0137(13)
C3 0.0388(16) 0.0552(17) 0.0526(18) 0.0247(14) 0.0164(14) 0.0112(13)
C4 0.0354(14) 0.0505(16) 0.0494(18) 0.0241(13) 0.0179(12) 0.0083(12)
C5 0.0444(16) 0.0534(16) 0.0520(18) 0.0223(14) 0.0114(13) 0.0121(13)
C6 0.066(2) 0.072(2) 0.0525(18) 0.0344(17) 0.0174(15) 0.0229(17)
C7 0.0536(19) 0.066(2) 0.075(2) 0.0438(18) 0.0242(16) 0.0144(16)
C8 0.063(2) 0.0472(17) 0.073(2) 0.0246(15) 0.0195(16) -0.0025(14)
C9 0.0538(18) 0.0527(17) 0.0490(18) 0.0188(14) 0.0178(14) 0.0027(14)
C10 0.072(2) 0.071(2) 0.058(2) 0.0200(17) -0.0007(16) 0.0123(18)
C11 0.094(3) 0.087(3) 0.107(3) 0.068(2) 0.039(2) 0.022(2)
C12 0.117(3) 0.065(2) 0.059(2) 0.0174(17) 0.013(2) -0.008(2)
C13 0.0341(14) 0.0378(13) 0.0475(17) 0.0187(12) 0.0114(12) 0.0070(11)
C14 0.0414(16) 0.0378(14) 0.0489(17) 0.0179(12) 0.0052(13) 0.0058(12)
C15 0.0372(16) 0.0438(15) 0.071(2) 0.0213(14) 0.0081(14) 0.0001(12)
C16 0.0552(19) 0.0534(17) 0.070(2) 0.0310(16) 0.0258(16) 0.0101(15)
C17 0.072(2) 0.0643(19) 0.0472(18) 0.0251(15) 0.0174(16) 0.0144(17)
C18 0.0462(17) 0.0525(16) 0.0479(18) 0.0187(14) 0.0088(13) 0.0090(13)
C19 0.059(2) 0.069(2) 0.059(2) 0.0217(16) -0.0005(15) -0.0028(16)
C20 0.086(3) 0.092(3) 0.114(3) 0.056(2) 0.055(2) 0.007(2)
C21 0.065(2) 0.072(2) 0.059(2) 0.0061(17) -0.0051(17) -0.0022(17)
N1 0.0372(12) 0.0456(12) 0.0558(13) 0.0251(11) 0.0187(10) 0.0087(10)
N2 0.0375(12) 0.0384(11) 0.0562(14) 0.0203(10) 0.0152(10) 0.0080(9)
O1 0.0786(16) 0.0505(13) 0.0887(16) 0.0100(12) 0.0331(13) 0.0132(12)
O2 0.0420(12) 0.0879(16) 0.0723(14) 0.0342(12) 0.0150(11) 0.0101(11)
Se1 0.0462(2) 0.0533(2) 0.0927(3) 0.03780(17) 0.03134(17) 0.01916(14)

loop_
_atom_type_symbol
_atom_type_description
_atom_type_scat_dispersion_real
_atom_type_scat_dispersion_imag
_atom_type_scat_source
C C 0.0033 0.0016 'International Tables Vol C Tables 4.2.6.8 and 6.1.1.4'
H H 0.0000 0.0000 'International Tables Vol C Tables 4.2.6.8 and 6.1.1.4'
N N 0.0061 0.0033 'International Tables Vol C Tables 4.2.6.8 and 6.1.1.4'
O O 0.0106 0.0060 'International Tables Vol C Tables 4.2.6.8 and 6.1.1.4'
Se Se -0.0929 2.2259 'International Tables Vol C Tables 4.2.6.8 and 6.1.1.4'

loop_
_geom_angle_atom_site_label_1
_geom_angle_atom_site_label_2
_geom_angle_atom_site_label_3
_geom_angle
N1 C1 N2 109.4(2)
N1 C1 Se1 124.36(18)
N2 C1 Se1 126.20(19)
O1 C2 N2 112.5(2)
O1 C2 C3 108.6(2)
N2 C2 C3 103.1(2)
O1 C2 H2 110.8
N2 C2 H2 110.8
C3 C2 H2 110.8
O2 C3 N1 112.0(2)
O2 C3 C2 110.1(2)
N1 C3 C2 101.7(2)
O2 C3 H3 110.9
N1 C3 H3 110.9
C2 C3 H3 110.9
C5 C4 C9 122.3(2)
C5 C4 N1 117.9(2)
C9 C4 N1 119.8(2)
C4 C5 C6 117.4(3)
C4 C5 C10 121.7(3)
C6 C5 C10 120.9(3)
C7 C6 C5 122.7(3)
C7 C6 H6 118.7
C5 C6 H6 118.7
C8 C7 C6 117.6(3)
C8 C7 C11 121.4(3)
C6 C7 C11 120.9(3)
C7 C8 C9 122.4(3)
C7 C8 H8 118.8
C9 C8 H8 118.8
C8 C9 C4 117.6(3)
C8 C9 C12 120.2(3)
C4 C9 C12 122.1(2)
C5 C10 H10A 109.5
C5 C10 H10B 109.5
H10A C10 H10B 109.5
C5 C10 H10C 109.5
H10A C10 H10C 109.5
H10B C10 H10C 109.5
C7 C11 H11A 109.5
C7 C11 H11B 109.5
H11A C11 H11B 109.5
C7 C11 H11C 109.5
H11A C11 H11C 109.5
H11B C11 H11C 109.5
C9 C12 H12A 109.5
C9 C12 H12B 109.5
H12A C12 H12B 109.5
C9 C12 H12C 109.5
H12A C12 H12C 109.5
H12B C12 H12C 109.5
C18 C13 C14 121.8(2)
C18 C13 N2 118.5(2)
C14 C13 N2 119.8(2)
C15 C14 C13 117.3(2)
C15 C14 C19 121.4(3)
C13 C14 C19 121.3(2)
C16 C15 C14 122.9(3)
C16 C15 H15 118.5
C14 C15 H15 118.5
C15 C16 C17 118.1(3)
C15 C16 C20 121.6(3)
C17 C16 C20 120.3(3)
C16 C17 C18 122.4(3)
C16 C17 H17 118.8
C18 C17 H17 118.8
C13 C18 C17 117.6(3)
C13 C18 C21 121.7(3)
C17 C18 C21 120.8(3)
C14 C19 H19A 109.5
C14 C19 H19B 109.5
H19A C19 H19B 109.5
C14 C19 H19C 109.5
H19A C19 H19C 109.5
H19B C19 H19C 109.5
C16 C20 H20A 109.5
C16 C20 H20B 109.5
H20A C20 H20B 109.5
C16 C20 H20C 109.5
H20A C20 H20C 109.5
H20B C20 H20C 109.5
C18 C21 H21A 109.5
C18 C21 H21B 109.5
H21A C21 H21B 109.5
C18 C21 H21C 109.5
H21A C21 H21C 109.5
H21B C21 H21C 109.5
C1 N1 C4 124.9(2)
C1 N1 C3 112.4(2)
C4 N1 C3 122.2(2)
C1 N2 C13 126.0(2)
C1 N2 C2 110.9(2)
C13 N2 C2 122.6(2)
C2 O1 H1 109.5
C3 O2 H2A 109.5

loop_
_geom_bond_atom_site_label_1
_geom_bond_atom_site_label_2
_geom_bond_distance
C1 N1 1.335(3)
C1 N2 1.345(3)
C1 Se1 1.834(3)
C2 O1 1.401(3)
C2 N2 1.464(3)
C2 C3 1.528(4)
C2 H2 0.9800
C3 O2 1.387(3)
C3 N1 1.459(3)
C3 H3 0.9800
C4 C5 1.380(4)
C4 C9 1.389(4)
C4 N1 1.447(3)
C5 C6 1.388(4)
C5 C10 1.504(4)
C6 C7 1.381(4)
C6 H6 0.9300
C7 C8 1.379(4)
C7 C11 1.504(4)
C8 C9 1.385(4)
C8 H8 0.9300
C9 C12 1.502(4)
C10 H10A 0.9600
C10 H10B 0.9600
C10 H10C 0.9600
C11 H11A 0.9600
C11 H11B 0.9600
C11 H11C 0.9600
C12 H12A 0.9600
C12 H12B 0.9600
C12 H12C 0.9600
C13 C18 1.384(3)
C13 C14 1.394(4)
C13 N2 1.430(3)
C14 C15 1.381(4)
C14 C19 1.499(4)
C15 C16 1.365(4)
C15 H15 0.9300
C16 C17 1.369(4)
C16 C20 1.507(4)
C17 C18 1.389(4)
C17 H17 0.9300
C18 C21 1.509(4)
C19 H19A 0.9600
C19 H19B 0.9600
C19 H19C 0.9600
C20 H20A 0.9600
C20 H20B 0.9600
C20 H20C 0.9600
C21 H21A 0.9600
C21 H21B 0.9600
C21 H21C 0.9600
O1 H1 0.8200
O2 H2A 0.8200

loop_
_geom_torsion_atom_site_label_1
_geom_torsion_atom_site_label_2
_geom_torsion_atom_site_label_3
_geom_torsion_atom_site_label_4
_geom_torsion
O1 C2 C3 O2 136.8(2)
N2 C2 C3 O2 -103.8(2)
O1 C2 C3 N1 -104.4(2)
N2 C2 C3 N1 15.1(3)
C9 C4 C5 C6 -1.1(4)
N1 C4 C5 C6 178.4(2)
C9 C4 C5 C10 178.5(3)
N1 C4 C5 C10 -2.0(4)
C4 C5 C6 C7 1.1(4)
C10 C5 C6 C7 -178.4(3)
C5 C6 C7 C8 -0.7(5)
C5 C6 C7 C11 177.9(3)
C6 C7 C8 C9 0.2(5)
C11 C7 C8 C9 -178.4(3)
C7 C8 C9 C4 -0.1(5)
C7 C8 C9 C12 179.6(3)
C5 C4 C9 C8 0.6(4)
N1 C4 C9 C8 -178.9(2)
C5 C4 C9 C12 -179.1(3)
N1 C4 C9 C12 1.4(4)
C18 C13 C14 C15 -0.2(4)
N2 C13 C14 C15 -179.4(2)
C18 C13 C14 C19 -178.3(3)
N2 C13 C14 C19 2.5(4)
C13 C14 C15 C16 0.6(4)
C19 C14 C15 C16 178.7(3)
C14 C15 C16 C17 -0.7(4)
C14 C15 C16 C20 -179.8(3)
C15 C16 C17 C18 0.4(4)
C20 C16 C17 C18 179.6(3)
C14 C13 C18 C17 0.0(4)
N2 C13 C18 C17 179.1(2)
C14 C13 C18 C21 179.4(3)
N2 C13 C18 C21 -1.5(4)
C16 C17 C18 C13 -0.1(4)
C16 C17 C18 C21 -179.5(3)
N2 C1 N1 C4 -167.0(2)
Se1 C1 N1 C4 13.7(4)
N2 C1 N1 C3 5.5(3)
Se1 C1 N1 C3 -173.84(18)
C5 C4 N1 C1 84.1(3)
C9 C4 N1 C1 -96.4(3)
C5 C4 N1 C3 -87.7(3)
C9 C4 N1 C3 91.8(3)
O2 C3 N1 C1 104.2(2)
C2 C3 N1 C1 -13.3(3)
O2 C3 N1 C4 -83.1(3)
C2 C3 N1 C4 159.5(2)
N1 C1 N2 C13 -166.6(2)
Se1 C1 N2 C13 12.7(4)
N1 C1 N2 C2 5.6(3)
Se1 C1 N2 C2 -175.11(18)
C18 C13 N2 C1 89.1(3)
C14 C13 N2 C1 -91.7(3)
C18 C13 N2 C2 -82.2(3)
C14 C13 N2 C2 96.9(3)
O1 C2 N2 C1 103.3(3)
C3 C2 N2 C1 -13.4(3)
O1 C2 N2 C13 -84.2(3)
C3 C2 N2 C13 159.1(2)

loop_
_platon_squeeze_void_nr
_platon_squeeze_void_average_x
_platon_squeeze_void_average_y
_platon_squeeze_void_average_z
_platon_squeeze_void_volume
_platon_squeeze_void_count_electrons
_platon_squeeze_void_content
1 0.499 0.000 0.054 338 82 ' '
